data_4087954
loop_
_publ_author_name
'Nieto, Daniel'
'Bru\~na, Sonia'
'Gonz\'alez-Vadillo, Ana M'
'Perles, Josefina'
'Carrillo-Hermosilla, Fernando'
'Anti\~nolo, Antonio'
'Padr\'on, Jos\'e M.'
'Plata, Gabriela B.'
'Cuadrado, Isabel'

_publ_section_title
;
 Catalytically Generated Ferrocene-Containing Guanidines as Efficient
 Precursors for New Redox-Active Heterometallic Platinum(II) Complexes
 with Anticancer Activity
;
_journal_issue 22
_journal_name_full Organometallics
_journal_page_first 5407
_journal_paper_doi 10.1021/acs.organomet.5b00751
_journal_volume 34
_journal_year 2015
_chemical_formula_sum 'C23 H29 Cl Fe N3 Pt0.5'
_chemical_formula_weight 536.34
_chemical_name_common D30F1
_space_group_crystal_system orthorhombic
_space_group_IT_number 61
_space_group_name_Hall '-P 2ac 2ab'
_space_group_name_H-M_alt 'P b c a'
_atom_sites_solution_hydrogens geom
_atom_sites_solution_primary direct
_atom_sites_solution_secondary difmap
_cell_angle_alpha 90
_cell_angle_beta 90
_cell_angle_gamma 90
_cell_formula_units_Z 8
_cell_length_a 11.8436(3)
_cell_length_b 13.4194(4)
_cell_length_c 28.6467(8)
_cell_measurement_reflns_used 5568
_cell_measurement_temperature 296.(2)
_cell_measurement_theta_max 26.1625
_cell_measurement_theta_min 2.4038
_cell_volume 4552.9(2)
_computing_cell_refinement 'SAINT V7.68A (Bruker AXS, 2009)'
_computing_data_collection 'Bruker Instrument Service v2010.9.0.0'
_computing_data_reduction 'SAINT V7.68A (Bruker AXS, 2009)'
_computing_structure_refinement 'SHELXL-97 (Sheldrick, 2008)'
_computing_structure_solution 'SHELXS-97 (Sheldrick, 2008)'
_diffrn_ambient_temperature 296.(2)
_diffrn_detector_area_resol_mean 8.3333
_diffrn_measured_fraction_theta_full 0.999
_diffrn_measured_fraction_theta_max 0.999
_diffrn_measurement_device_type 'Bruker Kappa Apex II'
_diffrn_radiation_wavelength 0.71073
_diffrn_reflns_av_R_equivalents 0.0403
_diffrn_reflns_av_sigmaI/netI 0.0323
_diffrn_reflns_limit_h_max 14
_diffrn_reflns_limit_h_min -13
_diffrn_reflns_limit_k_max 12
_diffrn_reflns_limit_k_min -16
_diffrn_reflns_limit_l_max 34
_diffrn_reflns_limit_l_min -34
_diffrn_reflns_number 23580
_diffrn_reflns_theta_full 25.32
_diffrn_reflns_theta_max 25.32
_diffrn_reflns_theta_min 1.42
_exptl_absorpt_coefficient_mu 3.850
_exptl_absorpt_correction_T_max 0.93
_exptl_absorpt_correction_T_min 0.69
_exptl_absorpt_correction_type multi-scan
_exptl_absorpt_process_details sadabs
_exptl_crystal_colour 'clear orange'
_exptl_crystal_density_diffrn 1.565
_exptl_crystal_density_method 'not measured'
_exptl_crystal_description prismatic
_exptl_crystal_F_000 2160
_exptl_crystal_size_max 0.270
_exptl_crystal_size_mid 0.020
_exptl_crystal_size_min 0.020
_refine_diff_density_max 2.559
_refine_diff_density_min -0.977
_refine_ls_extinction_method none
_refine_ls_goodness_of_fit_ref 1.000
_refine_ls_hydrogen_treatment refxyz
_refine_ls_matrix_type full
_refine_ls_number_parameters 263
_refine_ls_number_reflns 4162
_refine_ls_number_restraints 0
_refine_ls_restrained_S_all 1.000
_refine_ls_R_factor_all 0.0760
_refine_ls_R_factor_gt 0.0430
_refine_ls_shift/su_max 0.002
_refine_ls_shift/su_mean 0.000
_refine_ls_structure_factor_coef Fsqd
_refine_ls_weighting_details 'calc w=1/[\s^2^(Fo^2^)+(0.1073P)^2^+11.9433P] where P=(Fo^2^+2Fc^2^)/3'
_refine_ls_weighting_scheme calc
_refine_ls_wR_factor_gt 0.1249
_refine_ls_wR_factor_ref 0.1726
_reflns_number_gt 2707
_reflns_number_total 4162
_reflns_threshold_expression >2sigma(I)
_cod_data_source_file om5b00751_si_002.cif
_cod_data_source_block 6
_cod_original_formula_sum 'C23 H29 Cl Fe N3 Pt0.50'
_cod_database_code 4087954

loop_
_space_group_symop_operation_xyz
'x, y, z'
'x+1/2, -y+1/2, -z'
'-x, y+1/2, -z+1/2'
'-x+1/2, -y, z+1/2'
'-x, -y, -z'
'-x-1/2, y-1/2, z'
'x, -y-1/2, z-1/2'
'x-1/2, y, -z-1/2'

loop_
_atom_site_type_symbol
_atom_site_label
_atom_site_fract_x
_atom_site_fract_y
_atom_site_fract_z
_atom_site_U_iso_or_equiv
_atom_site_adp_type
_atom_site_calc_flag
_atom_site_refinement_flags
_atom_site_occupancy
C C1 0.1456(6) 0.4583(5) 0.2301(3) 0.0424(17) Uani d . 1
C C2 0.0639(7) 0.4461(6) 0.2662(3) 0.0498(19) Uani d . 1
H H2 -0.0092 0.4221 0.2626 0.06 Uiso calc R 1
C C3 0.1145(10) 0.4771(7) 0.3083(3) 0.066(3) Uani d . 1
H H3 0.0792 0.478 0.3373 0.079 Uiso calc R 1
C C4 0.2255(9) 0.5060(6) 0.2996(3) 0.065(3) Uani d . 1
H H4 0.2772 0.5287 0.3217 0.078 Uiso calc R 1
C C5 0.2454(6) 0.4945(6) 0.2511(3) 0.054(3) Uani d . 1
H H5 0.3127 0.5085 0.2357 0.064 Uiso calc R 1
C C6 0.099(2) 0.7006(10) 0.2150(4) 0.120(6) Uani d . 1
H H6 0.1187 0.6954 0.1837 0.144 Uiso calc R 1
C C7 0.1699(12) 0.7329(10) 0.2523(11) 0.155(11) Uani d . 1
H H7 0.2454 0.7516 0.251 0.186 Uiso calc R 1
C C8 0.103(2) 0.7299(9) 0.2892(7) 0.135(8) Uani d . 1
H H8 0.1241 0.7468 0.3194 0.161 Uiso calc R 1
C C9 0.0046(14) 0.7006(10) 0.2777(6) 0.106(5) Uani d . 1
H H9 -0.0555 0.695 0.2985 0.127 Uiso calc R 1
C C10 -0.0019(11) 0.6793(9) 0.2335(6) 0.087(4) Uani d . 1
H H10 -0.0645 0.6542 0.2178 0.104 Uiso calc R 1
C C11 0.1253(6) 0.4370(5) 0.1803(2) 0.0416(17) Uani d . 1
C C12 0.0174(6) 0.4421(7) 0.1608(3) 0.051(2) Uani d . 1
H H12 -0.0431 0.4591 0.1799 0.061 Uiso calc R 1
C C13 -0.0026(5) 0.4226(6) 0.1138(3) 0.046(2) Uani d . 1
H H13 -0.0757 0.4263 0.1021 0.055 Uiso calc R 1
C C14 0.0855(6) 0.3980(5) 0.0846(2) 0.0364(15) Uani d . 1
C C15 0.1930(6) 0.3914(6) 0.1032(3) 0.051(2) Uani d . 1
H H15 0.2531 0.3739 0.084 0.061 Uiso calc R 1
C C16 0.2123(6) 0.4109(6) 0.1505(3) 0.0496(19) Uani d . 1
H H16 0.2854 0.4063 0.1622 0.06 Uiso calc R 1
C C17 0.1071(7) 0.3040(6) 0.0141(3) 0.0447(18) Uani d . 1
C C18 0.1091(8) 0.2338(7) -0.0669(3) 0.062(2) Uani d . 1
H H18 0.127 0.1684 -0.0537 0.074 Uiso calc R 1
C C19 0.1827(11) 0.2516(11) -0.1090(4) 0.126(5) Uani d . 1
H H19A 0.1663 0.3161 -0.1218 0.189 Uiso calc R 1
H H19B 0.168 0.2013 -0.132 0.189 Uiso calc R 1
H H19C 0.2606 0.2488 -0.0999 0.189 Uiso calc R 1
C C20 -0.0114(9) 0.2354(14) -0.0811(5) 0.121(5) Uani d . 1
H H20A -0.0583 0.2355 -0.0538 0.181 Uiso calc R 1
H H20B -0.0277 0.1774 -0.0996 0.181 Uiso calc R 1
H H20C -0.0261 0.2942 -0.0992 0.181 Uiso calc R 1
C C21 0.0623(10) 0.1711(7) 0.0734(3) 0.072(3) Uani d . 1
H H21 0.0287 0.2244 0.0922 0.086 Uiso calc R 1
C C22 -0.0315(16) 0.1059(16) 0.0548(6) 0.190(10) Uani d . 1
H H22A 0.0002 0.0473 0.0407 0.285 Uiso calc R 1
H H22B -0.074 0.1422 0.0319 0.285 Uiso calc R 1
H H22C -0.0805 0.0868 0.08 0.285 Uiso calc R 1
C C23 0.1343(13) 0.1116(13) 0.1033(5) 0.176(9) Uani d . 1
H H23A 0.1685 0.0593 0.0854 0.264 Uiso calc R 1
H H23B 0.09 0.083 0.128 0.264 Uiso calc R 1
H H23C 0.1922 0.1531 0.1165 0.264 Uiso calc R 1
Cl Cl1 -0.18024(18) 0.44021(18) 0.01246(8) 0.0614(6) Uani d . 1
Fe Fe1 0.11671(9) 0.59288(8) 0.26227(4) 0.0461(3) Uani d . 1
N N1 0.0666(5) 0.3821(4) 0.0358(2) 0.0429(15) Uani d . 1
N N2 0.1267(6) 0.2164(5) 0.0354(2) 0.0550(18) Uani d . 1
H H2A 0.1839 0.1831 0.0254 0.066 Uiso calc R 1
N N3 0.1313(6) 0.3102(5) -0.0323(2) 0.0531(17) Uani d . 1
H H3A 0.1626 0.3643 -0.0419 0.064 Uiso calc R 1
Pt Pt1 0 0.5 0 0.03534(19) Uani d S 1

loop_
_atom_site_aniso_label
_atom_site_aniso_U_11
_atom_site_aniso_U_22
_atom_site_aniso_U_33
_atom_site_aniso_U_12
_atom_site_aniso_U_13
_atom_site_aniso_U_23
C1 0.048(4) 0.031(4) 0.049(4) 0.008(3) -0.002(3) -0.002(3)
C2 0.056(5) 0.043(4) 0.050(5) 0.007(4) 0.002(4) -0.005(4)
C3 0.097(8) 0.055(5) 0.046(5) 0.019(5) 0.007(5) 0.008(4)
C4 0.077(7) 0.063(6) 0.055(5) 0.030(5) -0.027(5) -0.005(4)
C5 0.046(5) 0.054(6) 0.061(6) 0.008(4) -0.012(5) -0.005(4)
C6 0.231(19) 0.053(8) 0.076(8) 0.059(10) 0.061(10) 0.031(6)
C7 0.063(8) 0.038(7) 0.36(4) -0.008(6) 0.011(13) 0.035(13)
C8 0.190(17) 0.044(7) 0.169(16) 0.045(10) -0.127(15) -0.050(9)
C9 0.134(14) 0.067(9) 0.116(12) 0.057(8) 0.047(9) 0.016(8)
C10 0.094(9) 0.050(6) 0.117(11) 0.017(6) -0.046(8) 0.005(7)
C11 0.046(4) 0.036(4) 0.043(4) 0.006(3) 0.003(3) -0.004(3)
C12 0.044(5) 0.055(5) 0.053(5) 0.014(4) 0.005(4) -0.007(4)
C13 0.036(4) 0.058(6) 0.044(4) 0.003(3) -0.005(3) -0.011(4)
C14 0.044(4) 0.029(4) 0.036(3) 0.010(3) -0.003(3) 0.002(3)
C15 0.044(4) 0.062(5) 0.047(4) 0.011(4) 0.001(3) 0.003(4)
C16 0.043(4) 0.057(5) 0.049(4) 0.002(4) -0.009(3) 0.006(4)
C17 0.052(5) 0.041(4) 0.041(4) 0.009(4) -0.007(4) 0.001(3)
C18 0.086(7) 0.057(5) 0.041(4) 0.011(5) 0.002(4) -0.005(4)
C19 0.165(13) 0.151(13) 0.062(7) -0.022(10) 0.041(8) -0.030(8)
C20 0.082(9) 0.177(17) 0.104(11) -0.007(8) -0.017(7) -0.017(11)
C21 0.121(9) 0.042(5) 0.053(5) 0.012(6) 0.015(6) 0.012(4)
C22 0.217(19) 0.23(2) 0.126(14) -0.131(18) 0.027(13) 0.007(15)
C23 0.189(16) 0.204(19) 0.134(13) 0.077(14) 0.035(12) 0.124(13)
Cl1 0.0467(12) 0.0653(15) 0.0720(13) -0.0160(11) -0.0087(10) 0.0084(11)
Fe1 0.0559(7) 0.0365(6) 0.0461(6) 0.0057(5) -0.0076(5) -0.0030(5)
N1 0.055(4) 0.034(3) 0.040(3) 0.009(3) -0.006(3) 0.001(3)
N2 0.076(5) 0.042(4) 0.047(4) 0.024(3) 0.007(3) 0.008(3)
N3 0.075(5) 0.044(4) 0.040(3) 0.005(3) 0.011(3) 0.005(3)
Pt1 0.0399(3) 0.0286(3) 0.0376(3) 0.00082(15) -0.00519(15) 0.00236(15)

loop_
_atom_type_symbol
_atom_type_description
_atom_type_scat_dispersion_real
_atom_type_scat_dispersion_imag
_atom_type_scat_source
C C 0.0033 0.0016 'International Tables Vol C Tables 4.2.6.8 and 6.1.1.4'
H H 0.0000 0.0000 'International Tables Vol C Tables 4.2.6.8 and 6.1.1.4'
N N 0.0061 0.0033 'International Tables Vol C Tables 4.2.6.8 and 6.1.1.4'
Cl Cl 0.1484 0.1585 'International Tables Vol C Tables 4.2.6.8 and 6.1.1.4'
Fe Fe 0.3463 0.8444 'International Tables Vol C Tables 4.2.6.8 and 6.1.1.4'
Pt Pt -1.7033 8.3905 'International Tables Vol C Tables 4.2.6.8 and 6.1.1.4'

loop_
_geom_angle_atom_site_label_1
_geom_angle_atom_site_label_2
_geom_angle_atom_site_label_3
_geom_angle_site_symmetry_1
_geom_angle_site_symmetry_3
_geom_angle
C2 C1 C5 . . 107.4(7)
C2 C1 C11 . . 124.6(7)
C5 C1 C11 . . 127.9(7)
C2 C1 Fe1 . . 70.3(4)
C5 C1 Fe1 . . 69.3(4)
C11 C1 Fe1 . . 125.2(5)
C3 C2 C1 . . 107.4(8)
C3 C2 Fe1 . . 68.8(5)
C1 C2 Fe1 . . 69.3(5)
C3 C2 H2 . . 126.3
C1 C2 H2 . . 126.3
Fe1 C2 H2 . . 127.2
C4 C3 C2 . . 109.3(8)
C4 C3 Fe1 . . 70.1(5)
C2 C3 Fe1 . . 71.1(5)
C4 C3 H3 . . 125.4
C2 C3 H3 . . 125.4
Fe1 C3 H3 . . 125.0
C3 C4 C5 . . 107.5(8)
C3 C4 Fe1 . . 69.9(5)
C5 C4 Fe1 . . 69.7(4)
C3 C4 H4 . . 126.2
C5 C4 H4 . . 126.2
Fe1 C4 H4 . . 125.7
C4 C5 C1 . . 108.4(8)
C4 C5 Fe1 . . 69.7(4)
C1 C5 Fe1 . . 70.4(4)
C4 C5 H5 . . 125.8
C1 C5 H5 . . 125.8
Fe1 C5 H5 . . 125.7
C10 C6 C7 . . 107.1(13)
C10 C6 Fe1 . . 70.7(7)
C7 C6 Fe1 . . 69.4(7)
C10 C6 H6 . . 126.4
C7 C6 H6 . . 126.4
Fe1 C6 H6 . . 125.0
C8 C7 C6 . . 103.4(13)
C8 C7 Fe1 . . 70.6(8)
C6 C7 Fe1 . . 68.7(7)
C8 C7 H7 . . 128.3
C6 C7 H7 . . 128.3
Fe1 C7 H7 . . 124.1
C9 C8 C7 . . 110.7(16)
C9 C8 Fe1 . . 72.1(7)
C7 C8 Fe1 . . 70.7(8)
C9 C8 H8 . . 124.7
C7 C8 H8 . . 124.7
Fe1 C8 H8 . . 124.1
C8 C9 C10 . . 112.0(15)
C8 C9 Fe1 . . 71.1(7)
C10 C9 Fe1 . . 70.6(7)
C8 C9 H9 . . 124.0
C10 C9 H9 . . 124.0
Fe1 C9 H9 . . 126.0
C9 C10 C6 . . 106.7(13)
C9 C10 Fe1 . . 71.6(7)
C6 C10 Fe1 . . 70.2(6)
C9 C10 H10 . . 126.7
C6 C10 H10 . . 126.7
Fe1 C10 H10 . . 123.3
C16 C11 C12 . . 116.6(7)
C16 C11 C1 . . 121.6(7)
C12 C11 C1 . . 121.8(7)
C13 C12 C11 . . 122.2(7)
C13 C12 H12 . . 118.9
C11 C12 H12 . . 118.9
C14 C13 C12 . . 120.2(6)
C14 C13 H13 . . 119.9
C12 C13 H13 . . 119.9
C13 C14 C15 . . 118.7(6)
C13 C14 N1 . . 120.6(6)
C15 C14 N1 . . 120.7(6)
C14 C15 C16 . . 120.8(7)
C14 C15 H15 . . 119.6
C16 C15 H15 . . 119.6
C11 C16 C15 . . 121.5(7)
C11 C16 H16 . . 119.2
C15 C16 H16 . . 119.2
N1 C17 N2 . . 123.2(7)
N1 C17 N3 . . 119.4(7)
N2 C17 N3 . . 117.4(7)
N3 C18 C20 . . 110.6(9)
N3 C18 C19 . . 109.3(8)
C20 C18 C19 . . 109.6(9)
N3 C18 H18 . . 109.1
C20 C18 H18 . . 109.1
C19 C18 H18 . . 109.1
C18 C19 H19A . . 109.5
C18 C19 H19B . . 109.5
H19A C19 H19B . . 109.5
C18 C19 H19C . . 109.5
H19A C19 H19C . . 109.5
H19B C19 H19C . . 109.5
C18 C20 H20A . . 109.5
C18 C20 H20B . . 109.5
H20A C20 H20B . . 109.5
C18 C20 H20C . . 109.5
H20A C20 H20C . . 109.5
H20B C20 H20C . . 109.5
C23 C21 N2 . . 111.3(10)
C23 C21 C22 . . 108.8(13)
N2 C21 C22 . . 111.2(9)
C23 C21 H21 . . 108.5
N2 C21 H21 . . 108.5
C22 C21 H21 . . 108.5
C21 C22 H22A . . 109.5
C21 C22 H22B . . 109.5
H22A C22 H22B . . 109.5
C21 C22 H22C . . 109.5
H22A C22 H22C . . 109.5
H22B C22 H22C . . 109.5
C21 C23 H23A . . 109.5
C21 C23 H23B . . 109.5
H23A C23 H23B . . 109.5
C21 C23 H23C . . 109.5
H23A C23 H23C . . 109.5
H23B C23 H23C . . 109.5
C6 Fe1 C8 . . 65.6(7)
C6 Fe1 C10 . . 39.1(6)
C8 Fe1 C10 . . 64.3(5)
C6 Fe1 C7 . . 41.9(7)
C8 Fe1 C7 . . 38.7(7)
C10 Fe1 C7 . . 67.5(6)
C6 Fe1 C9 . . 63.8(5)
C8 Fe1 C9 . . 36.8(6)
C10 Fe1 C9 . . 37.8(6)
C7 Fe1 C9 . . 64.2(6)
C6 Fe1 C5 . . 116.3(5)
C8 Fe1 C5 . . 135.8(7)
C10 Fe1 C5 . . 146.6(5)
C7 Fe1 C5 . . 110.5(5)
C9 Fe1 C5 . . 172.6(7)
C6 Fe1 C3 . . 172.6(9)
C8 Fe1 C3 . . 116.7(7)
C10 Fe1 C3 . . 134.4(6)
C7 Fe1 C3 . . 144.3(9)
C9 Fe1 C3 . . 113.4(5)
C5 Fe1 C3 . . 67.6(4)
C6 Fe1 C1 . . 110.6(4)
C8 Fe1 C1 . . 173.7(9)
C10 Fe1 C1 . . 116.2(5)
C7 Fe1 C1 . . 135.1(8)
C9 Fe1 C1 . . 147.1(7)
C5 Fe1 C1 . . 40.3(3)
C3 Fe1 C1 . . 67.8(3)
C6 Fe1 C4 . . 147.0(8)
C8 Fe1 C4 . . 112.1(4)
C10 Fe1 C4 . . 172.4(6)
C7 Fe1 C4 . . 114.4(7)
C9 Fe1 C4 . . 135.4(6)
C5 Fe1 C4 . . 40.7(3)
C3 Fe1 C4 . . 40.0(4)
C1 Fe1 C4 . . 68.1(3)
C6 Fe1 C2 . . 134.1(7)
C8 Fe1 C2 . . 145.9(9)
C10 Fe1 C2 . . 111.2(4)
C7 Fe1 C2 . . 174.8(9)
C9 Fe1 C2 . . 118.2(5)
C5 Fe1 C2 . . 67.6(3)
C3 Fe1 C2 . . 40.1(3)
C1 Fe1 C2 . . 40.4(3)
C4 Fe1 C2 . . 67.6(4)
C17 N1 C14 . . 121.7(6)
C17 N1 Pt1 . . 121.5(5)
C14 N1 Pt1 . . 115.8(4)
C17 N2 C21 . . 127.7(7)
C17 N2 H2A . . 116.2
C21 N2 H2A . . 116.2
C17 N3 C18 . . 125.8(7)
C17 N3 H3A . . 117.1
C18 N3 H3A . . 117.1
N1 Pt1 N1 5_565 . 179.9970(10)
N1 Pt1 Cl1 5_565 5_565 90.57(19)
N1 Pt1 Cl1 . 5_565 89.43(19)
N1 Pt1 Cl1 5_565 . 89.43(19)
N1 Pt1 Cl1 . . 90.57(19)
Cl1 Pt1 Cl1 5_565 . 180.0

loop_
_geom_bond_atom_site_label_1
_geom_bond_atom_site_label_2
_geom_bond_site_symmetry_2
_geom_bond_distance
C1 C2 . 1.424(11)
C1 C5 . 1.412(10)
C1 C11 . 1.477(10)
C1 Fe1 . 2.056(7)
C2 C3 . 1.409(12)
C2 Fe1 . 2.070(8)
C2 H2 . 0.93
C3 C4 . 1.394(14)
C3 Fe1 . 2.039(9)
C3 H3 . 0.93
C4 C5 . 1.418(11)
C4 Fe1 . 2.041(8)
C4 H4 . 0.93
C5 Fe1 . 2.042(7)
C5 H5 . 0.93
C6 C10 . 1.336(19)
C6 C7 . 1.43(2)
C6 Fe1 . 1.993(10)
C6 H6 . 0.93
C7 C8 . 1.33(2)
C7 Fe1 . 2.002(12)
C7 H7 . 0.93
C8 C9 . 1.268(19)
C8 Fe1 . 2.001(11)
C8 H8 . 0.93
C9 C10 . 1.301(19)
C9 Fe1 . 2.012(10)
C9 H9 . 0.93
C10 Fe1 . 2.000(9)
C10 H10 . 0.93
C11 C16 . 1.384(10)
C11 C12 . 1.395(10)
C12 C13 . 1.392(11)
C12 H12 . 0.93
C13 C14 . 1.378(9)
C13 H13 . 0.93
C14 C15 . 1.382(10)
C14 N1 . 1.431(8)
C15 C16 . 1.399(10)
C15 H15 . 0.93
C16 H16 . 0.93
C17 N1 . 1.310(9)
C17 N2 . 1.344(9)
C17 N3 . 1.362(9)
C18 N3 . 1.452(10)
C18 C20 . 1.483(12)
C18 C19 . 1.505(13)
C18 H18 . 0.98
C19 H19A . 0.96
C19 H19B . 0.96
C19 H19C . 0.96
C20 H20A . 0.96
C20 H20B . 0.96
C20 H20C . 0.96
C21 C23 . 1.449(14)
C21 N2 . 1.463(11)
C21 C22 . 1.512(18)
C21 H21 . 0.98
C22 H22A . 0.96
C22 H22B . 0.96
C22 H22C . 0.96
C23 H23A . 0.96
C23 H23B . 0.96
C23 H23C . 0.96
Cl1 Pt1 . 2.308(2)
N1 Pt1 . 2.044(6)
N2 H2A . 0.86
N3 H3A . 0.86
Pt1 N1 5_565 2.044(6)
Pt1 Cl1 5_565 2.308(2)
